data_4511092
loop_
_publ_author_name
'Ashmore, Jason'
'Bishop, Roger'
'Craig, Donald C.'
'Scudder, Marcia L.'

_publ_section_title
;
 Formation of Diquinoline Molecular Bricks and Their Assembly into Lattice
 Inclusion Compounds
;
_journal_issue 6
_journal_name_full 'Crystal Growth &amp; Design'
_journal_page_first 2742
_journal_paper_doi 10.1021/cg801377e
_journal_volume 9
_journal_year 2009
_chemical_formula_moiety 'C35 H24 Br2 N2,0.5(C4 H8 O2)'
_chemical_formula_sum 'C37 H28 Br2 N2 O'
_chemical_formula_weight 676.5
_space_group_crystal_system triclinic
_space_group_IT_number 2
_space_group_name_H-M_alt 'P -1'
_symmetry_space_group_name_Hall '-P 1'
_symmetry_space_group_name_H-M 'P -1'
_atom_type_scat_source 'International Tables for X-ray Crystallography, Vol. IV'
_audit_creation_method 'RAELSPUB and manual entry'
_cell_angle_alpha 105.57(3)
_cell_angle_beta 100.43(2)
_cell_angle_gamma 95.12(2)
_cell_formula_units_Z 2
_cell_length_a 10.030(6)
_cell_length_b 10.543(6)
_cell_length_c 15.731(8)
_cell_measurement_reflns_used 11
_cell_measurement_temperature 294
_cell_measurement_theta_max 11
_cell_measurement_theta_min 10
_cell_volume 1559.2(15)
_computing_cell_refinement 'CAD4 Version 5.0, (Schagen et al, 1989)'
_computing_data_collection 'CAD4 Version 5.0, (Schagen et al, 1989)'
_computing_data_reduction 'Local program'
_computing_molecular_graphics 'ORTEP-II, (Johnson, 1976)'
_computing_publication_material 'Local programs'
_computing_structure_refinement 'RAELS, (Rae, 1996)'
_computing_structure_solution 'SIR92 (Altomare et al, 1994)'
_diffrn_measured_fraction_theta_full 1.00
_diffrn_measured_fraction_theta_max 0.92
_diffrn_measurement_device_type 'Nonius CAD-4'
_diffrn_measurement_method \w--2\q
_diffrn_radiation_probe x-ray
_diffrn_radiation_type 'Mo K\a'
_diffrn_radiation_wavelength 0.71073
_diffrn_reflns_av_R_equivalents 0.034
_diffrn_reflns_limit_h_max 11
_diffrn_reflns_limit_h_min -11
_diffrn_reflns_limit_k_max 11
_diffrn_reflns_limit_k_min -11
_diffrn_reflns_limit_l_max 17
_diffrn_reflns_limit_l_min 0
_diffrn_reflns_number 4504
_diffrn_reflns_theta_full 25
_diffrn_reflns_theta_max 23
_diffrn_standards_decay_% 8
_diffrn_standards_interval_time 30
_diffrn_standards_number 1
_exptl_absorpt_coefficient_mu 2.607
_exptl_absorpt_correction_T_max 0.68
_exptl_absorpt_correction_T_min 0.51
_exptl_absorpt_correction_type analytical
_exptl_absorpt_process_details '(DeMeulenaer & Tompa, 1965)'
_exptl_crystal_colour colourless
_exptl_crystal_density_diffrn 1.44
_exptl_crystal_density_method 'not measured'
_exptl_crystal_description plate
_exptl_crystal_F_000 684.0
_exptl_crystal_size_max 0.29
_exptl_crystal_size_mid 0.21
_exptl_crystal_size_min 0.10
_refine_diff_density_max 1.96
_refine_diff_density_min -1.10
_refine_ls_extinction_method none
_refine_ls_goodness_of_fit_ref 1.68
_refine_ls_hydrogen_treatment noref
_refine_ls_number_parameters 200
_refine_ls_number_reflns 2900
_refine_ls_R_factor_gt 0.078
_refine_ls_shift/su_max 0.027
_refine_ls_structure_factor_coef F
_refine_ls_weighting_details 'w = 1/[\s^2^(F) + 0.0004F^2^]'
_refine_ls_weighting_scheme calc
_refine_ls_wR_factor_ref 0.094
_reflns_number_gt 2900
_reflns_number_total 4316
_reflns_threshold_expression I>2\s(I)
_cod_data_source_file cg801377e_si_005.cif
_cod_data_source_block drb295
_cod_original_cell_volume 1559(1)
_cod_original_formula_sum 'C37 H28 Br2 N2 O1'
_cod_database_code 4511092

loop_
_space_group_symop_id
_space_group_symop_operation_xyz
1 x,y,z
2 -x,-y,-z

loop_
_atom_site_label
_atom_site_fract_x
_atom_site_fract_y
_atom_site_fract_z
_atom_site_U_iso_or_equiv
_atom_site_adp_type
_atom_site_type_symbol
_atom_site_occupancy
Br1 0.41079(11) 0.68877(10) 0.05800(7) 0.0539(4) Uani Br 1.0
Br2 0.93959(11) 0.85711(12) 0.40360(9) 0.0701(5) Uani Br 1.0
N1 0.7202(7) 0.4477(7) 0.1997(5) 0.039(2) Uani N 1.0
N2 0.4450(8) 0.8319(7) 0.3728(5) 0.043(2) Uani N 1.0
C1 0.7534(9) 0.6863(9) 0.2476(6) 0.039(2) Uani C 1.0
C2 0.6581(9) 0.5550(8) 0.2057(6) 0.036(2) Uani C 1.0
C3 0.5156(9) 0.5482(8) 0.1812(6) 0.035(2) Uani C 1.0
C4 0.4521(9) 0.6749(8) 0.1832(6) 0.038(2) Uani C 1.0
C5 0.5487(9) 0.7992(8) 0.2456(6) 0.040(1) Uani C 1.0
C6 0.5545(9) 0.7965(8) 0.3408(6) 0.039(2) Uani C 1.0
C7 0.6607(9) 0.7495(8) 0.3897(6) 0.039(2) Uani C 1.0
C8 0.7827(9) 0.7116(8) 0.3491(6) 0.040(2) Uani C 1.0
C9 0.6924(9) 0.8007(9) 0.2221(6) 0.041(1) Uani C 1.0
C10 0.6399(10) 0.3264(9) 0.1696(6) 0.041(2) Uani C 1.0
C11 0.7081(11) 0.2109(9) 0.1572(7) 0.049(2) Uani C 1.0
C12 0.6316(12) 0.0890(10) 0.1294(7) 0.058(3) Uani C 1.0
C13 0.4903(12) 0.0730(9) 0.1111(8) 0.059(3) Uani C 1.0
C14 0.4211(11) 0.1817(9) 0.1206(7) 0.051(2) Uani C 1.0
C15 0.4969(10) 0.3109(9) 0.1486(6) 0.042(2) Uani C 1.0
C16 0.4349(9) 0.4268(8) 0.1538(6) 0.038(2) Uani C 1.0
C17 0.4379(10) 0.8267(9) 0.4563(7) 0.046(2) Uani C 1.0
C18 0.3219(11) 0.8655(10) 0.4904(8) 0.058(3) Uani C 1.0
C19 0.3094(12) 0.8628(12) 0.5742(8) 0.069(3) Uani C 1.0
C20 0.4064(13) 0.8111(12) 0.6269(8) 0.071(3) Uani C 1.0
C21 0.5219(11) 0.7725(11) 0.5957(7) 0.060(3) Uani C 1.0
C22 0.5365(10) 0.7783(9) 0.5101(7) 0.047(2) Uani C 1.0
C23 0.6555(10) 0.7398(9) 0.4741(6) 0.042(2) Uani C 1.0
C24 0.2810(8) 0.4145(6) 0.1249(5) 0.043(2) Uani C 1.0
C25 0.1995(9) 0.4476(8) 0.1867(6) 0.063(3) Uani C 1.0
C26 0.0564(9) 0.4322(9) 0.1560(8) 0.087(5) Uani C 1.0
C27 -0.0001(10) 0.3857(8) 0.0673(7) 0.088(4) Uani C 1.0
C28 0.0784(9) 0.3530(8) 0.0062(7) 0.080(3) Uani C 1.0
C29 0.2219(8) 0.3670(7) 0.0343(6) 0.058(2) Uani C 1.0
C30 0.7643(8) 0.6903(7) 0.5294(5) 0.050(3) Uani C 1.0
C31 0.7667(9) 0.5559(8) 0.5143(6) 0.073(3) Uani C 1.0
C32 0.8731(12) 0.5118(10) 0.5657(7) 0.096(5) Uani C 1.0
C33 0.9713(10) 0.6000(10) 0.6288(6) 0.094(4) Uani C 1.0
C34 0.9700(9) 0.7316(12) 0.6442(6) 0.093(3) Uani C 1.0
C35 0.8653(9) 0.7796(8) 0.5942(6) 0.071(3) Uani C 1.0
O1Ea 1.0424(15) 0.0217(22) 0.8208(12) 0.157(8) Uani O 0.5
O2Ea 0.9095(13) 0.0229(19) 0.9249(10) 0.127(7) Uani O 0.5
C1Ea 0.9334(15) 0.0411(24) 0.8406(12) 0.122(7) Uani C 0.5
C2Ea 0.8243(20) 0.0944(25) 0.7813(14) 0.125(7) Uani C 0.5
C3Ea 1.0309(18) -0.0089(30) 0.9756(14) 0.127(8) Uani C 0.5
C4Ea 1.0191(28) 0.0114(33) 1.0720(14) 0.136(9) Uani C 0.5
HC1 0.8413 0.6779 0.2265 0.043 Uani H 1.0
HC4 0.3647 0.6683 0.2049 0.040 Uani H 1.0
HC5 0.5104 0.8804 0.2372 0.043 Uani H 1.0
HC8 0.8090 0.6290 0.3633 0.041 Uani H 1.0
H1C9 0.6838 0.7887 0.1560 0.044 Uani H 1.0
H2C9 0.7516 0.8870 0.2572 0.043 Uani H 1.0
HC11 0.8104 0.2202 0.1690 0.051 Uani H 1.0
HC12 0.6788 0.0083 0.1219 0.067 Uani H 1.0
HC13 0.4373 -0.0187 0.0906 0.070 Uani H 1.0
HC14 0.3187 0.1692 0.1079 0.054 Uani H 1.0
HC18 0.2478 0.8954 0.4519 0.065 Uani H 1.0
HC19 0.2305 0.8979 0.5988 0.081 Uani H 1.0
HC20 0.3924 0.8021 0.6864 0.085 Uani H 1.0
HC21 0.5941 0.7406 0.6343 0.069 Uani H 1.0
HC25 0.2414 0.4822 0.2528 0.081 Uani H 1.0
HC26 -0.0035 0.4560 0.2006 0.124 Uani H 1.0
HC27 -0.1018 0.3753 0.0465 0.116 Uani H 1.0
HC28 0.0347 0.3186 -0.0595 0.109 Uani H 1.0
HC29 0.2802 0.3427 -0.0112 0.073 Uani H 1.0
HC31 0.6938 0.4902 0.4674 0.098 Uani H 1.0
HC32 0.8756 0.4143 0.5551 0.138 Uani H 1.0
HC33 1.0462 0.5673 0.6648 0.121 Uani H 1.0
HC34 1.0438 0.7958 0.6914 0.132 Uani H 1.0
HC35 0.8645 0.8775 0.6057 0.097 Uani H 1.0
H1C2Ea 0.7418 0.1038 0.8086 0.154 Uani H 0.5
H2C2Ea 0.8633 0.1831 0.7779 0.140 Uani H 0.5
H3C2Ea 0.7975 0.0307 0.7191 0.131 Uani H 0.5
H1C3Ea 1.1132 0.0505 0.9738 0.143 Uani H 0.5
H2C3Ea 1.0409 -0.1038 0.9481 0.156 Uani H 0.5
H1C4Ea 1.1032 -0.0107 1.1066 0.138 Uani H 0.5
H2C4Ea 1.0092 0.1063 1.0996 0.157 Uani H 0.5
H3C4Ea 0.9369 -0.0480 1.0740 0.168 Uani H 0.5

loop_
_atom_site_aniso_label
_atom_site_aniso_U_11
_atom_site_aniso_U_22
_atom_site_aniso_U_33
_atom_site_aniso_U_12
_atom_site_aniso_U_13
_atom_site_aniso_U_23
_atom_site_aniso_type_symbol
Br1 0.0653(8) 0.0385(6) 0.0568(7) 0.0097(5) 0.0053(6) 0.0167(5) Br
Br2 0.0376(7) 0.0710(9) 0.087(1) -0.0095(6) 0.0099(6) 0.0054(7) Br
N1 0.035(3) 0.034(2) 0.050(3) 0.014(2) 0.016(3) 0.009(3) N
N2 0.037(3) 0.031(3) 0.057(3) 0.008(3) 0.012(2) 0.003(2) N
C1 0.029(2) 0.029(2) 0.058(3) 0.003(2) 0.015(2) 0.005(2) C
C2 0.026(3) 0.027(2) 0.054(3) 0.004(2) 0.014(2) 0.006(2) C
C3 0.026(2) 0.027(2) 0.052(3) 0.006(2) 0.013(2) 0.007(2) C
C4 0.032(2) 0.026(2) 0.056(3) 0.008(2) 0.012(2) 0.007(2) C
C5 0.034(3) 0.027(2) 0.056(3) 0.006(2) 0.013(2) 0.006(2) C
C6 0.031(3) 0.027(2) 0.056(3) 0.006(2) 0.014(2) 0.005(2) C
C7 0.031(3) 0.029(2) 0.054(2) 0.005(2) 0.013(2) 0.004(2) C
C8 0.028(2) 0.029(2) 0.058(3) 0.004(2) 0.012(2) 0.004(2) C
C9 0.037(3) 0.027(2) 0.058(3) 0.003(2) 0.017(3) 0.006(2) C
C10 0.043(2) 0.030(2) 0.055(3) 0.015(2) 0.018(2) 0.013(2) C
C11 0.058(3) 0.036(3) 0.062(3) 0.023(2) 0.021(3) 0.018(3) C
C12 0.076(4) 0.032(2) 0.073(4) 0.022(3) 0.022(4) 0.022(3) C
C13 0.076(4) 0.029(2) 0.078(5) 0.009(2) 0.018(4) 0.023(3) C
C14 0.056(3) 0.031(2) 0.069(4) 0.004(2) 0.016(3) 0.021(3) C
C15 0.042(2) 0.028(2) 0.058(3) 0.008(2) 0.016(2) 0.014(2) C
C16 0.035(3) 0.030(3) 0.053(3) 0.008(3) 0.015(3) 0.011(3) C
C17 0.040(3) 0.036(3) 0.057(2) 0.006(2) 0.016(2) 0.002(2) C
C18 0.047(3) 0.056(4) 0.069(3) 0.012(3) 0.023(3) 0.002(3) C
C19 0.058(4) 0.073(5) 0.072(4) 0.012(4) 0.032(4) 0.003(4) C
C20 0.069(5) 0.079(5) 0.065(3) 0.011(4) 0.033(3) 0.010(3) C
C21 0.062(4) 0.064(5) 0.056(3) 0.010(4) 0.023(3) 0.012(3) C
C22 0.045(3) 0.039(3) 0.052(3) 0.005(2) 0.016(2) 0.005(2) C
C23 0.041(3) 0.032(3) 0.048(3) 0.005(2) 0.010(3) 0.006(3) C
C24 0.038(3) 0.023(4) 0.072(4) 0.005(3) 0.014(3) 0.021(4) C
C25 0.046(3) 0.067(5) 0.095(4) 0.021(3) 0.031(3) 0.039(4) C
C26 0.045(3) 0.103(7) 0.146(7) 0.026(4) 0.037(3) 0.071(7) C
C27 0.038(3) 0.082(7) 0.160(8) 0.004(3) 0.008(3) 0.071(7) C
C28 0.051(3) 0.064(6) 0.118(5) -0.004(4) -0.013(4) 0.038(5) C
C29 0.049(3) 0.042(4) 0.078(4) 0.002(3) 0.000(3) 0.020(4) C
C30 0.049(4) 0.054(4) 0.054(5) 0.014(3) 0.021(3) 0.020(4) C
C31 0.096(5) 0.059(4) 0.071(5) 0.033(4) 0.018(3) 0.024(4) C
C32 0.127(8) 0.099(5) 0.081(7) 0.070(6) 0.027(5) 0.038(5) C
C33 0.086(6) 0.144(8) 0.077(6) 0.065(6) 0.029(4) 0.051(6) C
C34 0.064(4) 0.131(7) 0.085(6) 0.021(5) 0.002(4) 0.044(6) C
C35 0.059(4) 0.079(4) 0.073(5) 0.004(4) 0.002(3) 0.026(4) C
O1Ea 0.088(9) 0.185(9) 0.199(9) 0.054(9) 0.077(9) 0.016(9) O
O2Ea 0.071(9) 0.103(9) 0.187(9) 0.010(8) 0.059(9) -0.009(9) O
C1Ea 0.070(9) 0.092(9) 0.183(9) 0.015(8) 0.060(9) -0.016(9) C
C2Ea 0.075(9) 0.095(9) 0.185(9) 0.016(9) 0.057(9) -0.015(9) C
C3Ea 0.083(9) 0.091(9) 0.185(9) 0.017(9) 0.055(9) -0.017(9) C
C4Ea 0.099(9) 0.103(9) 0.186(9) 0.015(9) 0.056(9) -0.011(9) C

loop_
_geom_angle_atom_site_label_1
_geom_angle_atom_site_label_2
_geom_angle_atom_site_label_3
_geom_angle
_geom_angle_site_symmetry_1
_geom_angle_site_symmetry_2
_geom_angle_site_symmetry_3
_geom_angle_publ_flag
C2 N1 C10 117.7(7) 1_555 1_555 1_555 no
C6 N2 C17 118.7(8) 1_555 1_555 1_555 no
C2 C1 C8 107.5(7) 1_555 1_555 1_555 no
C2 C1 C9 112.3(7) 1_555 1_555 1_555 no
C8 C1 C9 110.6(7) 1_555 1_555 1_555 no
N1 C2 C1 114.5(7) 1_555 1_555 1_555 no
N1 C2 C3 122.9(8) 1_555 1_555 1_555 no
C1 C2 C3 122.4(7) 1_555 1_555 1_555 no
C2 C3 C4 120.1(8) 1_555 1_555 1_555 no
C2 C3 C16 119.3(8) 1_555 1_555 1_555 no
C4 C3 C16 120.6(8) 1_555 1_555 1_555 no
Br1 C4 C3 108.0(6) 1_555 1_555 1_555 no
Br1 C4 C5 109.8(6) 1_555 1_555 1_555 no
C3 C4 C5 111.7(7) 1_555 1_555 1_555 no
C4 C5 C6 107.5(7) 1_555 1_555 1_555 no
C4 C5 C9 110.1(7) 1_555 1_555 1_555 no
C6 C5 C9 111.8(8) 1_555 1_555 1_555 no
N2 C6 C5 114.3(8) 1_555 1_555 1_555 no
N2 C6 C7 122.6(9) 1_555 1_555 1_555 no
C5 C6 C7 122.9(8) 1_555 1_555 1_555 no
C6 C7 C8 119.6(8) 1_555 1_555 1_555 no
C6 C7 C23 120.4(8) 1_555 1_555 1_555 no
C8 C7 C23 120.0(8) 1_555 1_555 1_555 no
Br2 C8 C1 108.3(6) 1_555 1_555 1_555 no
Br2 C8 C7 109.4(6) 1_555 1_555 1_555 no
C1 C8 C7 112.7(8) 1_555 1_555 1_555 no
C1 C9 C5 106.9(7) 1_555 1_555 1_555 no
N1 C10 C11 117.3(8) 1_555 1_555 1_555 no
N1 C10 C15 123.1(8) 1_555 1_555 1_555 no
C11 C10 C15 119.6(9) 1_555 1_555 1_555 no
C10 C11 C12 118.8(10) 1_555 1_555 1_555 no
C11 C12 C13 121.8(9) 1_555 1_555 1_555 no
C12 C13 C14 120.9(9) 1_555 1_555 1_555 no
C13 C14 C15 119.1(10) 1_555 1_555 1_555 no
C10 C15 C14 119.6(8) 1_555 1_555 1_555 no
C10 C15 C16 117.5(8) 1_555 1_555 1_555 no
C14 C15 C16 123.0(9) 1_555 1_555 1_555 no
C3 C16 C15 119.4(8) 1_555 1_555 1_555 no
C3 C16 C24 121.1(7) 1_555 1_555 1_555 no
C15 C16 C24 119.5(7) 1_555 1_555 1_555 no
N2 C17 C18 118.6(9) 1_555 1_555 1_555 no
N2 C17 C22 123.4(9) 1_555 1_555 1_555 no
C18 C17 C22 117.9(10) 1_555 1_555 1_555 no
C17 C18 C19 121.2(11) 1_555 1_555 1_555 no
C18 C19 C20 120.6(10) 1_555 1_555 1_555 no
C19 C20 C21 119.6(11) 1_555 1_555 1_555 no
C20 C21 C22 119.7(11) 1_555 1_555 1_555 no
C17 C22 C21 120.8(9) 1_555 1_555 1_555 no
C17 C22 C23 117.1(9) 1_555 1_555 1_555 no
C21 C22 C23 122.1(9) 1_555 1_555 1_555 no
C7 C23 C22 117.8(9) 1_555 1_555 1_555 no
C7 C23 C30 123.1(8) 1_555 1_555 1_555 no
C22 C23 C30 119.1(8) 1_555 1_555 1_555 no
C16 C24 C25 121.7(7) 1_555 1_555 1_555 no
C16 C24 C29 118.6(7) 1_555 1_555 1_555 no
C25 C24 C29 119.7(7) 1_555 1_555 1_555 no
C24 C25 C26 119.3(6) 1_555 1_555 1_555 no
C25 C26 C27 120.4(7) 1_555 1_555 1_555 no
C26 C27 C28 120.8(9) 1_555 1_555 1_555 no
C27 C28 C29 120.4(7) 1_555 1_555 1_555 no
C24 C29 C28 119.3(6) 1_555 1_555 1_555 no
C23 C30 C31 120.4(7) 1_555 1_555 1_555 no
C23 C30 C35 119.8(7) 1_555 1_555 1_555 no
C31 C30 C35 119.7(7) 1_555 1_555 1_555 no
C30 C31 C32 119.3(6) 1_555 1_555 1_555 no
C31 C32 C33 120.4(7) 1_555 1_555 1_555 no
C32 C33 C34 120.8(9) 1_555 1_555 1_555 no
C33 C34 C35 120.4(7) 1_555 1_555 1_555 no
C30 C35 C34 119.3(6) 1_555 1_555 1_555 no
C1Ea O2Ea C3Ea 110.8(8) 1_555 1_555 1_555 no
O1Ea C1Ea O2Ea 118.7(7) 1_555 1_555 1_555 no
O1Ea C1Ea C2Ea 121.4(8) 1_555 1_555 1_555 no
O2Ea C1Ea C2Ea 119.8(7) 1_555 1_555 1_555 no
O2Ea C3Ea C4Ea 109.9(8) 1_555 1_555 1_555 no

loop_
_geom_bond_atom_site_label_1
_geom_bond_atom_site_label_2
_geom_bond_distance
_geom_bond_site_symmetry_1
_geom_bond_site_symmetry_2
_geom_bond_publ_flag
Br1 C4 1.985(9) 1_555 1_555 no
Br2 C8 1.985(9) 1_555 1_555 no
N1 C2 1.329(10) 1_555 1_555 no
N1 C10 1.364(11) 1_555 1_555 no
N2 C6 1.330(11) 1_555 1_555 no
N2 C17 1.344(12) 1_555 1_555 no
C1 C2 1.520(12) 1_555 1_555 no
C1 C8 1.515(13) 1_555 1_555 no
C1 C9 1.514(12) 1_555 1_555 no
C2 C3 1.402(12) 1_555 1_555 no
C3 C4 1.525(11) 1_555 1_555 no
C3 C16 1.368(11) 1_555 1_555 no
C4 C5 1.536(12) 1_555 1_555 no
C5 C6 1.497(13) 1_555 1_555 no
C5 C9 1.550(12) 1_555 1_555 no
C6 C7 1.405(12) 1_555 1_555 no
C7 C8 1.516(12) 1_555 1_555 no
C7 C23 1.367(12) 1_555 1_555 no
C10 C11 1.435(12) 1_555 1_555 no
C10 C15 1.396(13) 1_555 1_555 no
C11 C12 1.353(14) 1_555 1_555 no
C12 C13 1.379(15) 1_555 1_555 no
C13 C14 1.380(13) 1_555 1_555 no
C14 C15 1.414(12) 1_555 1_555 no
C15 C16 1.410(12) 1_555 1_555 no
C16 C24 1.511(11) 1_555 1_555 no
C17 C18 1.414(14) 1_555 1_555 no
C17 C22 1.405(13) 1_555 1_555 no
C18 C19 1.355(15) 1_555 1_555 no
C19 C20 1.406(16) 1_555 1_555 no
C20 C21 1.389(15) 1_555 1_555 no
C21 C22 1.397(14) 1_555 1_555 no
C22 C23 1.456(13) 1_555 1_555 no
C23 C30 1.491(12) 1_555 1_555 no
C24 C25 1.376(6) 1_555 1_555 no
C24 C29 1.376(6) 1_555 1_555 no
C25 C26 1.409(8) 1_555 1_555 no
C26 C27 1.344(8) 1_555 1_555 no
C27 C28 1.344(8) 1_555 1_555 no
C28 C29 1.409(8) 1_555 1_555 no
C30 C31 1.376(6) 1_555 1_555 no
C30 C35 1.376(6) 1_555 1_555 no
C31 C32 1.409(8) 1_555 1_555 no
C32 C33 1.344(8) 1_555 1_555 no
C33 C34 1.344(8) 1_555 1_555 no
C34 C35 1.409(8) 1_555 1_555 no
O1Ea C1Ea 1.209(10) 1_555 1_555 no
O2Ea C1Ea 1.448(9) 1_555 1_555 no
O2Ea C3Ea 1.448(10) 1_555 1_555 no
C1Ea C2Ea 1.551(12) 1_555 1_555 no
C3Ea C4Ea 1.502(13) 1_555 1_555 no
